data_7129821
loop_
_publ_author_name
'Kooij, Bastiaan'
'Dong, Zhaowen'
'Varava, Paul'
'Fadaei-Tirani, Farzaneh'
'Scopelliti, Rosario'
'Piveteau, Laura'
'Severin, Kay'

_publ_section_title
;
 Vanadium complexes with N-heterocyclic vinylidene ligands
;
_journal_name_full 'Chemical Communications'
_journal_paper_doi 10.1039/D2CC00768A
_journal_year 2022
_chemical_formula_moiety 'C39 H57 Cl2 N4 Si2 V'
_chemical_formula_sum 'C39 H57 Cl2 N4 Si2 V'
_chemical_formula_weight 759.90
_space_group_crystal_system monoclinic
_space_group_IT_number 13
_space_group_name_Hall '-P 2yac'
_space_group_name_H-M_alt 'P 1 2/n 1'
_atom_sites_solution_hydrogens geom
_atom_sites_solution_primary dual
_atom_sites_solution_secondary difmap
_audit_creation_date 2021-12-21
_audit_creation_method
;
Olex2 1.5
(compiled 2021.12.09 svn.r5202d8cf for OlexSys, GUI svn.r6439)
;
_audit_update_record
;
2021-12-21 deposited with the CCDC.	2022-03-07 downloaded from the CCDC.
;
_cell_angle_alpha 90
_cell_angle_beta 107.8825(14)
_cell_angle_gamma 90
_cell_formula_units_Z 4
_cell_length_a 15.1641(2)
_cell_length_b 12.35741(14)
_cell_length_c 24.0239(3)
_cell_measurement_reflns_used 18924
_cell_measurement_temperature 140.00(10)
_cell_measurement_theta_max 73.8440
_cell_measurement_theta_min 3.0670
_cell_volume 4284.32(10)
_computing_cell_refinement 'CrysAlisPro 1.171.41.121a (Rigaku OD, 2021)'
_computing_data_collection 'CrysAlisPro 1.171.41.121a (Rigaku OD, 2021)'
_computing_data_reduction 'CrysAlisPro 1.171.41.121a (Rigaku OD, 2021)'
_computing_molecular_graphics 'Olex2 1.5 (Dolomanov et al., 2009)'
_computing_publication_material 'Olex2 1.5 (Dolomanov et al., 2009)'
_computing_structure_refinement 'ShelXL 2018/3 (Sheldrick, 2015)'
_computing_structure_solution 'ShelXT 2018/2 (Sheldrick, 2015)'
_diffrn_ambient_environment N~2~
_diffrn_ambient_temperature 140.00(10)
_diffrn_detector 'Hybrid Pixel Array Detector'
_diffrn_detector_area_resol_mean 10.0000
_diffrn_detector_type 'HyPix-Arc 150'
_diffrn_measured_fraction_theta_full 1.000
_diffrn_measured_fraction_theta_max 0.970
_diffrn_measurement_details
;
List of Runs (angles in degrees, time in seconds):

  # Type    Start    End  Width  t~exp~   \w     \q     \k     \f   Frames
#--------------------------------------------------------------------------
  1  \w     22.00  65.00   0.50    1.00    --   59.87-104.00-139.00   86
  2  \w    -54.00 -21.00   0.50    1.00    --  -62.28 104.00 -39.00   66
  3  \w    -63.00 -28.00   0.50    1.00    --  -71.26 104.00 -39.00   70
  4  \w     35.00  60.00   0.50    2.00    --   71.88-104.00-139.00   50
  5  \w     57.00  91.00   0.50    2.00    --   73.64-104.00-139.00   68
  6  \w    -83.00 -35.00   0.50    2.00    --  -76.11 104.00 -39.00   96
  7  \w     73.00  98.00   0.50    2.00    --   81.22-104.00-139.00   50
  8  \w     11.00  36.00   0.50    1.00    --   59.87 -30.00-180.00   50
  9  \w     11.00  36.00   0.50    1.00    --   59.87 -30.00 -60.00   50
 10  \w     61.00 104.00   0.50    1.00    --   59.87  30.00 120.00   86
 11  \w   -112.00 -63.00   0.50    1.00    --  -62.28 -30.00-150.00   98
 12  \w   -112.00 -69.00   0.50    1.00    --  -62.28 -30.00 -90.00   86
 13  \w   -110.00 -45.00   0.50    1.00    --  -71.26   0.00 -90.00  130
 14  \w   -102.00 -76.00   0.50    1.00    --  -71.26 -30.00 120.00   52
 15  \w   -111.00 -85.00   0.50    1.00    --  -71.26 -30.00-180.00   52
 16  \w   -119.00 -75.00   0.50    1.00    --  -71.26 -30.00-120.00   88
 17  \w     76.00 113.00   0.50    2.00    --   71.88  30.00 -90.00   74
 18  \w     74.00 111.00   0.50    2.00    --   71.88  30.00 150.00   74
 19  \w     35.00  67.00   0.50    2.00    --   73.64 -95.00 -90.00   64
 20  \w     34.00  80.00   0.50    2.00    --   73.64 -95.00 150.00   92
 21  \w     36.00  82.00   0.50    2.00    --   73.64 -95.00  90.00   92
 22  \w   -125.00 -81.00   0.50    2.00    --  -76.11 -30.00   0.00   88
 23  \w   -105.00 -33.00   0.50    2.00    --  -76.11 125.00 -90.00  144
 24  \w   -107.00 -34.00   0.50    2.00    --  -76.11 125.00   0.00  146
 25  \w   -122.00 -97.00   0.50    2.00    --  -76.11-125.00 -60.00   50
 26  \w     84.00 110.00   0.50    2.00    --   81.22-125.00 150.00   52
 27  \w     37.00  80.00   0.50    2.00    --   81.22-125.00 150.00   86
 28  \w     41.00  73.00   0.50    2.00    --   81.22 -95.00  30.00   64
 29  \w     52.00  77.00   0.50    2.00    --   81.22-125.00 -60.00   50
 30  \w    100.00 125.00   0.50    2.00    --   81.22 125.00 150.00   50
 31  \w     97.00 131.00   0.50    2.00    --   81.22  30.00-150.00   68
 32  \w     99.00 126.00   0.50    2.00    --   81.22 125.00-180.00   54
 33  \w     44.00 116.00   0.50    2.00    --   81.22   0.00-180.00  144
 34  \w     80.00 112.00   0.50    2.00    --   81.22-125.00 -60.00   64
 35  \w     87.00 112.00   0.50    2.00    --   81.22-125.00  30.00   50
 36  \w     38.00 111.00   0.50    2.00    --   81.22-125.00-150.00  146
 37  \w     54.00  79.00   0.50    2.00    --   81.22-125.00-180.00   50
 38  \w     87.00 129.00   0.50    2.00    --   81.22  30.00-180.00   84
 39  \w     65.00  90.00   0.50    2.00    --   81.22 -95.00-150.00   50
 40  \w     87.00 112.00   0.50    2.00    --   81.22-125.00-180.00   50
 41  \w     52.00  81.00   0.50    2.00    --   81.22-125.00 -30.00   58
;
_diffrn_measurement_device 'four-circle diffractometer'
_diffrn_measurement_device_type 'XtaLAB Synergy R, DW system, HyPix-Arc 150'
_diffrn_measurement_method '\w scans'
_diffrn_orient_matrix_type 'CrysAlisPro convention (1999,Acta A55,543-557)'
_diffrn_orient_matrix_UB_11 0.0850139000
_diffrn_orient_matrix_UB_12 0.0674935000
_diffrn_orient_matrix_UB_13 -0.0008493000
_diffrn_orient_matrix_UB_21 0.0174642000
_diffrn_orient_matrix_UB_22 0.0295626000
_diffrn_orient_matrix_UB_23 0.0648019000
_diffrn_orient_matrix_UB_31 0.0620933000
_diffrn_orient_matrix_UB_32 -0.1005872000
_diffrn_orient_matrix_UB_33 0.0184605000
_diffrn_radiation_monochromator mirror
_diffrn_radiation_probe x-ray
_diffrn_radiation_type 'Cu K\a'
_diffrn_radiation_wavelength 1.54184
_diffrn_reflns_av_R_equivalents 0.0352
_diffrn_reflns_av_unetI/netI 0.0252
_diffrn_reflns_Laue_measured_fraction_full 1.000
_diffrn_reflns_Laue_measured_fraction_max 0.970
_diffrn_reflns_limit_h_max 18
_diffrn_reflns_limit_h_min -17
_diffrn_reflns_limit_k_max 14
_diffrn_reflns_limit_k_min -15
_diffrn_reflns_limit_l_max 29
_diffrn_reflns_limit_l_min -30
_diffrn_reflns_number 56762
_diffrn_reflns_point_group_measured_fraction_full 1.000
_diffrn_reflns_point_group_measured_fraction_max 0.970
_diffrn_reflns_theta_full 67.684
_diffrn_reflns_theta_max 75.496
_diffrn_reflns_theta_min 3.079
_diffrn_source 'Rotating-anode X-ray tube'
_diffrn_source_type 'Rigaku (Cu) X-ray Source'
_exptl_absorpt_coefficient_mu 3.842
_exptl_absorpt_correction_T_max 1.000
_exptl_absorpt_correction_T_min 0.493
_exptl_absorpt_correction_type gaussian
_exptl_absorpt_process_details
;
CrysAlisPro 1.171.41.121a (Rigaku Oxford Diffraction, 2021)
Numerical absorption correction based on Gaussian integration over
a multifaceted crystal model.
Empirical absorption correction using spherical harmonics
as implemented in SCALE3 ABSPACK scaling algorithm
;
_exptl_crystal_colour 'clear dark yellow'
_exptl_crystal_density_diffrn 1.178
_exptl_crystal_description plate
_exptl_crystal_F_000 1616
_exptl_crystal_size_max 0.22
_exptl_crystal_size_mid 0.12
_exptl_crystal_size_min 0.02
_refine_diff_density_max 0.523
_refine_diff_density_min -0.324
_refine_diff_density_rms 0.062
_refine_ls_extinction_method none
_refine_ls_goodness_of_fit_ref 1.037
_refine_ls_hydrogen_treatment constr
_refine_ls_matrix_type full
_refine_ls_number_parameters 447
_refine_ls_number_reflns 8625
_refine_ls_number_restraints 0
_refine_ls_restrained_S_all 1.037
_refine_ls_R_factor_all 0.0587
_refine_ls_R_factor_gt 0.0482
_refine_ls_shift/su_max 0.001
_refine_ls_shift/su_mean 0.000
_refine_ls_structure_factor_coef Fsqd
_refine_ls_weighting_details 'w=1/[\s^2^(Fo^2^)+(0.0802P)^2^+1.9346P] where P=(Fo^2^+2Fc^2^)/3'
_refine_ls_weighting_scheme calc
_refine_ls_wR_factor_gt 0.1311
_refine_ls_wR_factor_ref 0.1372
_reflns_Friedel_coverage 0.000
_reflns_number_gt 7129
_reflns_number_total 8625
_reflns_threshold_expression 'I > 2\s(I)'
_cod_data_source_file d2cc00768a2.cif
_cod_data_source_block bk183
_cod_depositor_comments
;
The following automatic conversions were performed:

data item '_exptl_absorpt_correction_type' value 'Gaussian' was
changed to 'gaussian' in accordance with the
/home/data/users/saulius/crontab/automatic-downloads/rss-feeds/RSC/lib/dictionaries/cif_core.dic
dictionary named 'cif_core.dic' version 2.4.2 last updated on
2011-04-26.

Automatic conversion script
Id: cif_fix_values 7556 2019-12-06 15:28:31Z antanas 
;
_cod_database_code 7129821
_shelx_shelxl_version_number 2018/3
_audit_contact_author 'Farzaneh Fadaei Tirani'
_chemical_oxdiff_formula 'C39 H57 Cl2 N4 Si2 V'
_shelx_space_group_comment
;
The symmetry employed for this shelxl refinement is uniquely defined
by the following loop, which should always be used as a source of
symmetry information in preference to the above space-group names.
They are only intended as comments.
;
_shelx_estimated_absorpt_t_max 0.927
_shelx_estimated_absorpt_t_min 0.485
_olex2_refinement_description
;
1. Fixed Uiso
 At 1.2 times of:
  All C(H) groups
 At 1.5 times of:
  All C(H,H,H) groups
2.a Ternary CH refined with riding coordinates:
 C10(H10), C13(H13), C22(H22), C25(H25)
2.b Aromatic/amide H refined with riding coordinates:
 C6(H6), C7(H7), C8(H8), C18(H18), C19(H19), C20(H20), C29(H29), C30(H30),
 C31(H31), C32(H32), C33(H33)
2.c Idealised Me refined as rotating group:
 C11(H11A,H11B,H11C), C12(H12A,H12B,H12C), C14(H14A,H14B,H14C), C15(H15A,H15B,
 H15C), C23(H23A,H23B,H23C), C24(H24A,H24B,H24C), C26(H26A,H26B,H26C), C27(H27A,
 H27B,H27C), C34(H34A,H34B,H34C), C35(H35A,H35B,H35C), C36(H36A,H36B,H36C),
 C37(H37A,H37B,H37C), C38(H38A,H38B,H38C), C39(H39A,H39B,H39C)
;
_olex2_submission_special_instructions 'No special instructions were received'
_oxdiff_exptl_absorpt_empirical_details
;
Empirical correction (ABSPACK) includes:
- Absorption correction using spherical harmonics
- Frame scaling
- Detector area scaling
- B-factor correction
;
_oxdiff_exptl_absorpt_empirical_full_max 1.825
_oxdiff_exptl_absorpt_empirical_full_min 0.564

loop_
_space_group_symop_operation_xyz
'x, y, z'
'-x+1/2, y, -z+1/2'
'-x, -y, -z'
'x-1/2, -y, z-1/2'

loop_
_atom_site_label
_atom_site_type_symbol
_atom_site_fract_x
_atom_site_fract_y
_atom_site_fract_z
_atom_site_U_iso_or_equiv
_atom_site_adp_type
_atom_site_occupancy
_atom_site_site_symmetry_order
_atom_site_calc_flag
_atom_site_refinement_flags_posn
_atom_site_refinement_flags_adp
_atom_site_refinement_flags_occupancy
_atom_site_disorder_assembly
_atom_site_disorder_group
V1 V 0.46406(3) 0.72113(3) 0.65767(2) 0.03150(12) Uani 1 1 d . . . . .
Cl1 Cl 0.57507(4) 0.73571(6) 0.61451(3) 0.05154(18) Uani 1 1 d . . . . .
Cl2 Cl 0.47541(5) 0.56755(6) 0.70888(3) 0.05307(18) Uani 1 1 d . . . . .
Si1 Si 0.36212(5) 0.94449(5) 0.66399(3) 0.04120(17) Uani 1 1 d . . . . .
Si2 Si 0.54871(5) 0.88787(7) 0.75342(3) 0.0499(2) Uani 1 1 d . . . . .
N1 N 0.17727(13) 0.67304(16) 0.46707(8) 0.0334(4) Uani 1 1 d . . . . .
N2 N 0.16182(13) 0.58826(15) 0.49703(8) 0.0327(4) Uani 1 1 d . . . . .
N3 N 0.22971(12) 0.59388(14) 0.54740(8) 0.0293(4) Uani 1 1 d . . . . .
N4 N 0.45023(14) 0.85179(17) 0.69484(9) 0.0391(4) Uani 1 1 d . . . . .
C1 C 0.25298(16) 0.73146(19) 0.49675(10) 0.0345(5) Uani 1 1 d . . . . .
C2 C 0.28890(15) 0.67989(18) 0.55086(9) 0.0307(4) Uani 1 1 d . . . . .
C3 C 0.36558(16) 0.70497(18) 0.60024(10) 0.0327(5) Uani 1 1 d . . . . .
C4 C 0.11621(16) 0.68882(19) 0.40770(10) 0.0363(5) Uani 1 1 d . . . . .
C5 C 0.03283(17) 0.74199(19) 0.40084(11) 0.0385(5) Uani 1 1 d . . . . .
C6 C -0.02551(18) 0.7525(2) 0.34281(12) 0.0443(6) Uani 1 1 d . . . . .
H6 H -0.083434 0.788326 0.335220 0.053 Uiso 1 1 calc R U . . .
C7 C 0.00072(19) 0.7113(2) 0.29691(11) 0.0464(6) Uani 1 1 d . . . . .
H7 H -0.040051 0.718076 0.258158 0.056 Uiso 1 1 calc R U . . .
C8 C 0.08421(19) 0.6608(2) 0.30606(11) 0.0464(6) Uani 1 1 d . . . . .
H8 H 0.100602 0.633522 0.273598 0.056 Uiso 1 1 calc R U . . .
C9 C 0.14597(17) 0.6486(2) 0.36263(10) 0.0427(6) Uani 1 1 d . . . . .
C10 C 0.00415(18) 0.7848(2) 0.45175(12) 0.0443(6) Uani 1 1 d . . . . .
H10 H 0.061902 0.798624 0.484823 0.053 Uiso 1 1 calc R U . . .
C11 C -0.0494(3) 0.8914(3) 0.43786(18) 0.0807(11) Uani 1 1 d . . . . .
H11A H -0.012804 0.944606 0.424204 0.121 Uiso 1 1 calc R U . . .
H11B H -0.061299 0.918626 0.473201 0.121 Uiso 1 1 calc R U . . .
H11C H -0.108486 0.879222 0.407282 0.121 Uiso 1 1 calc R U . . .
C12 C -0.0534(2) 0.7028(3) 0.47268(14) 0.0617(8) Uani 1 1 d . . . . .
H12A H -0.065337 0.730179 0.507971 0.093 Uiso 1 1 calc R U . . .
H12B H -0.019554 0.634197 0.481581 0.093 Uiso 1 1 calc R U . . .
H12C H -0.112422 0.691155 0.441972 0.093 Uiso 1 1 calc R U . . .
C13 C 0.2378(2) 0.5932(3) 0.37107(12) 0.0627(9) Uani 1 1 d . . . . .
H13 H 0.271154 0.591288 0.414010 0.075 Uiso 1 1 calc R U . . .
C14 C 0.2974(3) 0.6601(5) 0.34167(16) 0.1034(17) Uani 1 1 d . . . . .
H14A H 0.260805 0.676944 0.301327 0.155 Uiso 1 1 calc R U . . .
H14B H 0.352198 0.618159 0.341602 0.155 Uiso 1 1 calc R U . . .
H14C H 0.316849 0.727490 0.363454 0.155 Uiso 1 1 calc R U . . .
C15 C 0.2232(3) 0.4769(4) 0.34961(19) 0.1010(16) Uani 1 1 d . . . . .
H15A H 0.185936 0.475942 0.308282 0.152 Uiso 1 1 calc R U . . .
H15B H 0.190807 0.436720 0.372644 0.152 Uiso 1 1 calc R U . . .
H15C H 0.283382 0.442949 0.354055 0.152 Uiso 1 1 calc R U . . .
C16 C 0.23977(15) 0.50812(17) 0.58988(9) 0.0303(4) Uani 1 1 d . . . . .
C17 C 0.19063(16) 0.51593(18) 0.63016(10) 0.0329(5) Uani 1 1 d . . . . .
C18 C 0.20461(18) 0.4334(2) 0.67148(10) 0.0394(5) Uani 1 1 d . . . . .
H18 H 0.172513 0.435363 0.699768 0.047 Uiso 1 1 calc R U . . .
C19 C 0.26417(18) 0.3492(2) 0.67195(11) 0.0428(6) Uani 1 1 d . . . . .
H19 H 0.273423 0.294438 0.700919 0.051 Uiso 1 1 calc R U . . .
C20 C 0.31064(18) 0.3434(2) 0.63085(12) 0.0441(6) Uani 1 1 d . . . . .
H20 H 0.350848 0.284108 0.631590 0.053 Uiso 1 1 calc R U . . .
C21 C 0.29945(17) 0.4232(2) 0.58826(11) 0.0395(5) Uani 1 1 d . . . . .
C22 C 0.12328(19) 0.6062(2) 0.63012(12) 0.0431(6) Uani 1 1 d . . . . .
H22 H 0.126001 0.660721 0.599940 0.052 Uiso 1 1 calc R U . . .
C23 C 0.1527(3) 0.6614(3) 0.69042(16) 0.0853(13) Uani 1 1 d . . . . .
H23A H 0.109055 0.719775 0.690758 0.128 Uiso 1 1 calc R U . . .
H23B H 0.215083 0.691520 0.698289 0.128 Uiso 1 1 calc R U . . .
H23C H 0.152530 0.608163 0.720619 0.128 Uiso 1 1 calc R U . . .
C24 C 0.0254(2) 0.5640(3) 0.61540(19) 0.0709(10) Uani 1 1 d . . . . .
H24A H 0.022402 0.508050 0.643640 0.106 Uiso 1 1 calc R U . . .
H24B H 0.006714 0.533125 0.575929 0.106 Uiso 1 1 calc R U . . .
H24C H -0.016373 0.623581 0.617063 0.106 Uiso 1 1 calc R U . . .
C25 C 0.3465(2) 0.4134(2) 0.54119(14) 0.0531(7) Uani 1 1 d . . . . .
H25 H 0.336750 0.483159 0.519011 0.064 Uiso 1 1 calc R U . . .
C26 C 0.4504(2) 0.3955(4) 0.56614(19) 0.0833(12) Uani 1 1 d . . . . .
H26A H 0.462242 0.324352 0.584956 0.125 Uiso 1 1 calc R U . . .
H26B H 0.477425 0.451881 0.595052 0.125 Uiso 1 1 calc R U . . .
H26C H 0.478538 0.398826 0.534504 0.125 Uiso 1 1 calc R U . . .
C27 C 0.3007(3) 0.3240(4) 0.49825(17) 0.0900(13) Uani 1 1 d . . . . .
H27A H 0.310476 0.254186 0.518564 0.135 Uiso 1 1 calc R U . . .
H27B H 0.328195 0.322057 0.466273 0.135 Uiso 1 1 calc R U . . .
H27C H 0.234148 0.338375 0.482327 0.135 Uiso 1 1 calc R U . . .
C28 C 0.29246(18) 0.8211(2) 0.47237(10) 0.0411(6) Uani 1 1 d . . . . .
C29 C 0.2398(2) 0.9045(2) 0.44100(13) 0.0588(8) Uani 1 1 d . . . . .
H29 H 0.174670 0.905690 0.434056 0.071 Uiso 1 1 calc R U . . .
C30 C 0.2829(3) 0.9871(3) 0.41953(15) 0.0749(11) Uani 1 1 d . . . . .
H30 H 0.247363 1.045866 0.398779 0.090 Uiso 1 1 calc R U . . .
C31 C 0.3770(3) 0.9836(3) 0.42834(14) 0.0705(10) Uani 1 1 d . . . . .
H31 H 0.405699 1.039141 0.412655 0.085 Uiso 1 1 calc R U . . .
C32 C 0.4294(2) 0.9011(3) 0.45940(13) 0.0596(8) Uani 1 1 d . . . . .
H32 H 0.494398 0.900023 0.465619 0.072 Uiso 1 1 calc R U . . .
C33 C 0.38818(19) 0.8188(2) 0.48193(11) 0.0453(6) Uani 1 1 d . . . . .
H33 H 0.424639 0.761513 0.503641 0.054 Uiso 1 1 calc R U . . .
C34 C 0.2434(2) 0.8870(3) 0.6376(2) 0.0739(11) Uani 1 1 d . . . . .
H34A H 0.235100 0.849198 0.600464 0.111 Uiso 1 1 calc R U . . .
H34B H 0.197846 0.945603 0.631682 0.111 Uiso 1 1 calc R U . . .
H34C H 0.234510 0.836009 0.666616 0.111 Uiso 1 1 calc R U . . .
C35 C 0.3864(3) 1.0171(3) 0.60273(15) 0.0664(9) Uani 1 1 d . . . . .
H35A H 0.442779 1.060594 0.617891 0.100 Uiso 1 1 calc R U . . .
H35B H 0.334163 1.064621 0.583572 0.100 Uiso 1 1 calc R U . . .
H35C H 0.395174 0.964518 0.574351 0.100 Uiso 1 1 calc R U . . .
C36 C 0.3540(2) 1.0503(2) 0.71777(16) 0.0626(8) Uani 1 1 d . . . . .
H36A H 0.339278 1.016026 0.750613 0.094 Uiso 1 1 calc R U . . .
H36B H 0.305085 1.102070 0.698635 0.094 Uiso 1 1 calc R U . . .
H36C H 0.413338 1.088446 0.732249 0.094 Uiso 1 1 calc R U . . .
C37 C 0.6069(3) 1.0086(4) 0.73453(17) 0.0806(12) Uani 1 1 d . . . . .
H37A H 0.627916 0.991998 0.700764 0.121 Uiso 1 1 calc R U . . .
H37B H 0.660314 1.028228 0.767964 0.121 Uiso 1 1 calc R U . . .
H37C H 0.563161 1.069219 0.724908 0.121 Uiso 1 1 calc R U . . .
C38 C 0.5187(2) 0.9187(3) 0.82163(14) 0.0681(9) Uani 1 1 d . . . . .
H38A H 0.517935 0.997250 0.826994 0.102 Uiso 1 1 calc R U . . .
H38B H 0.565109 0.886107 0.855270 0.102 Uiso 1 1 calc R U . . .
H38C H 0.457496 0.888840 0.818393 0.102 Uiso 1 1 calc R U . . .
C39 C 0.6327(3) 0.7756(4) 0.77209(19) 0.0910(14) Uani 1 1 d . . . . .
H39A H 0.603593 0.712250 0.783690 0.136 Uiso 1 1 calc R U . . .
H39B H 0.686745 0.797438 0.804530 0.136 Uiso 1 1 calc R U . . .
H39C H 0.652272 0.757440 0.737971 0.136 Uiso 1 1 calc R U . . .

loop_
_atom_site_aniso_label
_atom_site_aniso_U_11
_atom_site_aniso_U_22
_atom_site_aniso_U_33
_atom_site_aniso_U_23
_atom_site_aniso_U_13
_atom_site_aniso_U_12
V1 0.0288(2) 0.0355(2) 0.0305(2) -0.00259(15) 0.00943(15) 0.00195(15)
Cl1 0.0399(3) 0.0647(4) 0.0580(4) 0.0073(3) 0.0267(3) 0.0081(3)
Cl2 0.0570(4) 0.0535(4) 0.0441(3) 0.0139(3) 0.0087(3) 0.0042(3)
Si1 0.0393(4) 0.0333(3) 0.0547(4) -0.0065(3) 0.0199(3) -0.0022(3)
Si2 0.0427(4) 0.0586(5) 0.0459(4) -0.0147(3) 0.0099(3) -0.0111(3)
N1 0.0315(10) 0.0374(10) 0.0285(9) 0.0039(8) 0.0050(8) -0.0035(8)
N2 0.0314(10) 0.0362(10) 0.0288(9) 0.0027(8) 0.0068(7) -0.0028(8)
N3 0.0268(9) 0.0327(9) 0.0278(9) 0.0028(7) 0.0074(7) -0.0006(7)
N4 0.0358(10) 0.0414(11) 0.0410(11) -0.0104(9) 0.0130(9) -0.0043(8)
C1 0.0343(12) 0.0378(12) 0.0303(11) 0.0025(9) 0.0083(9) -0.0049(9)
C2 0.0300(11) 0.0338(11) 0.0291(10) 0.0005(9) 0.0104(9) -0.0017(9)
C3 0.0338(12) 0.0334(11) 0.0325(11) 0.0007(9) 0.0124(9) -0.0014(9)
C4 0.0337(12) 0.0402(12) 0.0301(11) 0.0063(9) 0.0026(9) -0.0086(10)
C5 0.0378(13) 0.0332(12) 0.0399(13) 0.0047(10) 0.0050(10) -0.0073(10)
C6 0.0395(13) 0.0388(13) 0.0464(14) 0.0101(11) 0.0008(11) -0.0015(10)
C7 0.0469(15) 0.0461(15) 0.0359(13) 0.0083(11) -0.0025(11) -0.0081(11)
C8 0.0474(15) 0.0574(16) 0.0300(12) 0.0014(11) 0.0056(11) -0.0079(12)
C9 0.0399(13) 0.0520(15) 0.0318(12) 0.0036(11) 0.0047(10) -0.0051(11)
C10 0.0401(14) 0.0445(14) 0.0452(14) -0.0005(11) 0.0085(11) -0.0006(11)
C11 0.103(3) 0.065(2) 0.078(2) 0.0048(19) 0.034(2) 0.027(2)
C12 0.0599(19) 0.071(2) 0.0578(18) -0.0060(15) 0.0230(15) -0.0124(15)
C13 0.0442(16) 0.105(3) 0.0358(14) -0.0101(15) 0.0073(12) 0.0096(16)
C14 0.049(2) 0.214(6) 0.0491(19) -0.002(3) 0.0176(16) -0.007(3)
C15 0.084(3) 0.114(3) 0.084(3) -0.036(3) -0.006(2) 0.047(3)
C16 0.0317(11) 0.0291(11) 0.0293(10) 0.0035(8) 0.0083(9) -0.0021(8)
C17 0.0362(12) 0.0313(11) 0.0318(11) -0.0020(9) 0.0114(9) -0.0032(9)
C18 0.0474(14) 0.0396(13) 0.0333(11) 0.0012(10) 0.0155(10) -0.0055(10)
C19 0.0473(14) 0.0391(13) 0.0381(13) 0.0095(10) 0.0075(11) -0.0007(11)
C20 0.0429(14) 0.0378(13) 0.0505(14) 0.0074(11) 0.0128(11) 0.0103(11)
C21 0.0364(12) 0.0399(13) 0.0443(13) 0.0033(10) 0.0155(10) 0.0035(10)
C22 0.0541(15) 0.0316(12) 0.0533(15) 0.0009(11) 0.0306(13) 0.0022(11)
C23 0.159(4) 0.0495(19) 0.064(2) -0.0028(16) 0.059(2) 0.016(2)
C24 0.0519(18) 0.0555(18) 0.116(3) 0.0229(19) 0.0422(19) 0.0134(14)
C25 0.0532(16) 0.0509(16) 0.0666(18) 0.0088(14) 0.0354(15) 0.0141(13)
C26 0.058(2) 0.100(3) 0.106(3) -0.021(2) 0.046(2) 0.004(2)
C27 0.086(3) 0.134(4) 0.065(2) -0.032(2) 0.046(2) -0.015(3)
C28 0.0445(14) 0.0435(13) 0.0305(11) 0.0058(10) 0.0045(10) -0.0135(11)
C29 0.0542(17) 0.0517(16) 0.0578(17) 0.0174(14) -0.0017(14) -0.0140(13)
C30 0.082(2) 0.0582(19) 0.065(2) 0.0296(16) -0.0070(17) -0.0241(17)
C31 0.083(2) 0.070(2) 0.0515(17) 0.0167(15) 0.0101(16) -0.0387(18)
C32 0.0621(19) 0.072(2) 0.0466(15) 0.0040(14) 0.0191(14) -0.0268(16)
C33 0.0497(15) 0.0532(15) 0.0350(12) 0.0033(11) 0.0158(11) -0.0125(12)
C34 0.0370(15) 0.0527(18) 0.129(3) -0.0190(19) 0.0218(18) 0.0048(13)
C35 0.081(2) 0.0601(19) 0.063(2) 0.0086(16) 0.0297(18) 0.0010(17)
C36 0.071(2) 0.0442(16) 0.080(2) -0.0174(15) 0.0334(18) 0.0001(14)
C37 0.063(2) 0.111(3) 0.068(2) -0.012(2) 0.0196(17) -0.046(2)
C38 0.073(2) 0.083(2) 0.0459(16) -0.0165(16) 0.0152(15) -0.0273(18)
C39 0.060(2) 0.104(3) 0.079(3) -0.029(2) -0.0223(19) 0.018(2)

loop_
_atom_type_symbol
_atom_type_description
_atom_type_scat_dispersion_real
_atom_type_scat_dispersion_imag
_atom_type_scat_source
C C 0.0181 0.0091 'International Tables Vol C Tables 4.2.6.8 and 6.1.1.4'
H H 0.0000 0.0000 'International Tables Vol C Tables 4.2.6.8 and 6.1.1.4'
Cl Cl 0.3639 0.7018 'International Tables Vol C Tables 4.2.6.8 and 6.1.1.4'
N N 0.0311 0.0180 'International Tables Vol C Tables 4.2.6.8 and 6.1.1.4'
Si Si 0.2541 0.3302 'International Tables Vol C Tables 4.2.6.8 and 6.1.1.4'
V V 0.0687 2.1097 'International Tables Vol C Tables 4.2.6.8 and 6.1.1.4'

loop_
_exptl_crystal_face_index_h
_exptl_crystal_face_index_k
_exptl_crystal_face_index_l
_exptl_crystal_face_perp_dist
0 0 -1 0.0119
0 0 1 0.0078
0 -1 0 0.0793
1 -1 0 0.0615
-1 1 0 0.1418
-2 0 1 0.0955
-1 -1 1 0.0630
1 1 -1 0.0461
2 0 -1 0.0764
-2 -1 1 0.0667

loop_
_geom_angle_atom_site_label_1
_geom_angle_atom_site_label_2
_geom_angle_atom_site_label_3
_geom_angle
_geom_angle_site_symmetry_1
_geom_angle_site_symmetry_3
_geom_angle_publ_flag
Cl1 V1 Cl2 112.38(3) . . ?
N4 V1 Cl1 111.03(7) . . ?
N4 V1 Cl2 117.77(7) . . ?
C3 V1 Cl1 103.35(8) . . ?
C3 V1 Cl2 104.22(8) . . ?
C3 V1 N4 106.62(10) . . ?
N4 Si1 C34 115.49(13) . . ?
N4 Si1 C35 110.01(14) . . ?
N4 Si1 C36 111.76(14) . . ?
C34 Si1 C36 103.95(16) . . ?
C35 Si1 C34 108.78(19) . . ?
C35 Si1 C36 106.33(16) . . ?
N4 Si2 C37 110.90(14) . . ?
N4 Si2 C38 112.11(13) . . ?
N4 Si2 C39 110.85(14) . . ?
C37 Si2 C38 108.17(17) . . ?
C39 Si2 C37 108.6(2) . . ?
C39 Si2 C38 106.0(2) . . ?
N2 N1 C1 113.26(18) . . ?
N2 N1 C4 118.06(18) . . ?
C1 N1 C4 128.61(19) . . ?
N3 N2 N1 103.62(17) . . ?
N2 N3 C2 113.82(17) . . ?
N2 N3 C16 119.26(17) . . ?
C2 N3 C16 126.68(18) . . ?
Si1 N4 V1 122.89(11) . . ?
Si1 N4 Si2 121.54(12) . . ?
Si2 N4 V1 113.78(11) . . ?
N1 C1 C2 105.71(19) . . ?
N1 C1 C28 125.1(2) . . ?
C2 C1 C28 128.8(2) . . ?
N3 C2 C1 103.58(19) . . ?
N3 C2 C3 124.8(2) . . ?
C1 C2 C3 131.6(2) . . ?
C2 C3 V1 172.95(19) . . ?
C5 C4 N1 117.5(2) . . ?
C9 C4 N1 117.1(2) . . ?
C9 C4 C5 125.4(2) . . ?
C4 C5 C6 115.7(2) . . ?
C4 C5 C10 123.1(2) . . ?
C6 C5 C10 121.2(2) . . ?
C5 C6 H6 119.7 . . ?
C7 C6 C5 120.6(2) . . ?
C7 C6 H6 119.7 . . ?
C6 C7 H7 119.3 . . ?
C8 C7 C6 121.3(2) . . ?
C8 C7 H7 119.3 . . ?
C7 C8 H8 119.5 . . ?
C7 C8 C9 121.0(3) . . ?
C9 C8 H8 119.5 . . ?
C4 C9 C8 116.0(2) . . ?
C4 C9 C13 124.5(2) . . ?
C8 C9 C13 119.6(2) . . ?
C5 C10 H10 107.6 . . ?
C5 C10 C11 112.9(2) . . ?
C5 C10 C12 111.8(2) . . ?
C11 C10 H10 107.6 . . ?
C12 C10 H10 107.6 . . ?
C12 C10 C11 109.0(3) . . ?
C10 C11 H11A 109.5 . . ?
C10 C11 H11B 109.5 . . ?
C10 C11 H11C 109.5 . . ?
H11A C11 H11B 109.5 . . ?
H11A C11 H11C 109.5 . . ?
H11B C11 H11C 109.5 . . ?
C10 C12 H12A 109.5 . . ?
C10 C12 H12B 109.5 . . ?
C10 C12 H12C 109.5 . . ?
H12A C12 H12B 109.5 . . ?
H12A C12 H12C 109.5 . . ?
H12B C12 H12C 109.5 . . ?
C9 C13 H13 107.6 . . ?
C9 C13 C14 109.9(3) . . ?
C9 C13 C15 110.6(3) . . ?
C14 C13 H13 107.6 . . ?
C15 C13 H13 107.6 . . ?
C15 C13 C14 113.3(3) . . ?
C13 C14 H14A 109.5 . . ?
C13 C14 H14B 109.5 . . ?
C13 C14 H14C 109.5 . . ?
H14A C14 H14B 109.5 . . ?
H14A C14 H14C 109.5 . . ?
H14B C14 H14C 109.5 . . ?
C13 C15 H15A 109.5 . . ?
C13 C15 H15B 109.5 . . ?
C13 C15 H15C 109.5 . . ?
H15A C15 H15B 109.5 . . ?
H15A C15 H15C 109.5 . . ?
H15B C15 H15C 109.5 . . ?
C17 C16 N3 118.42(19) . . ?
C21 C16 N3 117.42(19) . . ?
C21 C16 C17 124.2(2) . . ?
C16 C17 C22 123.7(2) . . ?
C18 C17 C16 116.6(2) . . ?
C18 C17 C22 119.7(2) . . ?
C17 C18 H18 119.5 . . ?
C19 C18 C17 121.0(2) . . ?
C19 C18 H18 119.5 . . ?
C18 C19 H19 119.6 . . ?
C18 C19 C20 120.8(2) . . ?
C20 C19 H19 119.6 . . ?
C19 C20 H20 119.5 . . ?
C19 C20 C21 121.0(2) . . ?
C21 C20 H20 119.5 . . ?
C16 C21 C25 122.6(2) . . ?
C20 C21 C16 116.5(2) . . ?
C20 C21 C25 120.8(2) . . ?
C17 C22 H22 108.6 . . ?
C17 C22 C23 109.1(3) . . ?
C23 C22 H22 108.6 . . ?
C24 C22 C17 111.2(2) . . ?
C24 C22 H22 108.6 . . ?
C24 C22 C23 110.7(3) . . ?
C22 C23 H23A 109.5 . . ?
C22 C23 H23B 109.5 . . ?
C22 C23 H23C 109.5 . . ?
H23A C23 H23B 109.5 . . ?
H23A C23 H23C 109.5 . . ?
H23B C23 H23C 109.5 . . ?
C22 C24 H24A 109.5 . . ?
C22 C24 H24B 109.5 . . ?
C22 C24 H24C 109.5 . . ?
H24A C24 H24B 109.5 . . ?
H24A C24 H24C 109.5 . . ?
H24B C24 H24C 109.5 . . ?
C21 C25 H25 107.6 . . ?
C21 C25 C26 112.7(3) . . ?
C21 C25 C27 110.0(2) . . ?
C26 C25 H25 107.6 . . ?
C26 C25 C27 111.3(3) . . ?
C27 C25 H25 107.6 . . ?
C25 C26 H26A 109.5 . . ?
C25 C26 H26B 109.5 . . ?
C25 C26 H26C 109.5 . . ?
H26A C26 H26B 109.5 . . ?
H26A C26 H26C 109.5 . . ?
H26B C26 H26C 109.5 . . ?
C25 C27 H27A 109.5 . . ?
C25 C27 H27B 109.5 . . ?
C25 C27 H27C 109.5 . . ?
H27A C27 H27B 109.5 . . ?
H27A C27 H27C 109.5 . . ?
H27B C27 H27C 109.5 . . ?
C29 C28 C1 123.0(2) . . ?
C29 C28 C33 120.2(2) . . ?
C33 C28 C1 116.8(2) . . ?
C28 C29 H29 120.3 . . ?
C28 C29 C30 119.4(3) . . ?
C30 C29 H29 120.3 . . ?
C29 C30 H30 119.9 . . ?
C31 C30 C29 120.2(3) . . ?
C31 C30 H30 119.9 . . ?
C30 C31 H31 119.7 . . ?
C32 C31 C30 120.6(3) . . ?
C32 C31 H31 119.7 . . ?
C31 C32 H32 119.9 . . ?
C31 C32 C33 120.2(3) . . ?
C33 C32 H32 119.9 . . ?
C28 C33 H33 120.3 . . ?
C32 C33 C28 119.4(3) . . ?
C32 C33 H33 120.3 . . ?
Si1 C34 H34A 109.5 . . ?
Si1 C34 H34B 109.5 . . ?
Si1 C34 H34C 109.5 . . ?
H34A C34 H34B 109.5 . . ?
H34A C34 H34C 109.5 . . ?
H34B C34 H34C 109.5 . . ?
Si1 C35 H35A 109.5 . . ?
Si1 C35 H35B 109.5 . . ?
Si1 C35 H35C 109.5 . . ?
H35A C35 H35B 109.5 . . ?
H35A C35 H35C 109.5 . . ?
H35B C35 H35C 109.5 . . ?
Si1 C36 H36A 109.5 . . ?
Si1 C36 H36B 109.5 . . ?
Si1 C36 H36C 109.5 . . ?
H36A C36 H36B 109.5 . . ?
H36A C36 H36C 109.5 . . ?
H36B C36 H36C 109.5 . . ?
Si2 C37 H37A 109.5 . . ?
Si2 C37 H37B 109.5 . . ?
Si2 C37 H37C 109.5 . . ?
H37A C37 H37B 109.5 . . ?
H37A C37 H37C 109.5 . . ?
H37B C37 H37C 109.5 . . ?
Si2 C38 H38A 109.5 . . ?
Si2 C38 H38B 109.5 . . ?
Si2 C38 H38C 109.5 . . ?
H38A C38 H38B 109.5 . . ?
H38A C38 H38C 109.5 . . ?
H38B C38 H38C 109.5 . . ?
Si2 C39 H39A 109.5 . . ?
Si2 C39 H39B 109.5 . . ?
Si2 C39 H39C 109.5 . . ?
H39A C39 H39B 109.5 . . ?
H39A C39 H39C 109.5 . . ?
H39B C39 H39C 109.5 . . ?

loop_
_geom_bond_atom_site_label_1
_geom_bond_atom_site_label_2
_geom_bond_distance
_geom_bond_site_symmetry_2
_geom_bond_publ_flag
V1 Cl1 2.2390(7) . ?
V1 Cl2 2.2395(7) . ?
V1 N4 1.888(2) . ?
V1 C3 1.705(2) . ?
Si1 N4 1.743(2) . ?
Si1 C34 1.857(3) . ?
Si1 C35 1.855(3) . ?
Si1 C36 1.869(3) . ?
Si2 N4 1.766(2) . ?
Si2 C37 1.859(4) . ?
Si2 C38 1.869(3) . ?
Si2 C39 1.843(4) . ?
N1 N2 1.332(3) . ?
N1 C1 1.358(3) . ?
N1 C4 1.456(3) . ?
N2 N3 1.328(2) . ?
N3 C2 1.377(3) . ?
N3 C16 1.446(3) . ?
C1 C2 1.399(3) . ?
C1 C28 1.464(3) . ?
C2 C3 1.417(3) . ?
C4 C5 1.389(3) . ?
C4 C9 1.387(4) . ?
C5 C6 1.409(3) . ?
C5 C10 1.514(4) . ?
C6 H6 0.9500 . ?
C6 C7 1.380(4) . ?
C7 H7 0.9500 . ?
C7 C8 1.367(4) . ?
C8 H8 0.9500 . ?
C8 C9 1.402(3) . ?
C9 C13 1.509(4) . ?
C10 H10 1.0000 . ?
C10 C11 1.530(4) . ?
C10 C12 1.520(4) . ?
C11 H11A 0.9800 . ?
C11 H11B 0.9800 . ?
C11 H11C 0.9800 . ?
C12 H12A 0.9800 . ?
C12 H12B 0.9800 . ?
C12 H12C 0.9800 . ?
C13 H13 1.0000 . ?
C13 C14 1.546(5) . ?
C13 C15 1.520(6) . ?
C14 H14A 0.9800 . ?
C14 H14B 0.9800 . ?
C14 H14C 0.9800 . ?
C15 H15A 0.9800 . ?
C15 H15B 0.9800 . ?
C15 H15C 0.9800 . ?
C16 C17 1.394(3) . ?
C16 C21 1.394(3) . ?
C17 C18 1.393(3) . ?
C17 C22 1.512(3) . ?
C18 H18 0.9500 . ?
C18 C19 1.376(4) . ?
C19 H19 0.9500 . ?
C19 C20 1.380(4) . ?
C20 H20 0.9500 . ?
C20 C21 1.394(3) . ?
C21 C25 1.516(3) . ?
C22 H22 1.0000 . ?
C22 C23 1.538(4) . ?
C22 C24 1.508(4) . ?
C23 H23A 0.9800 . ?
C23 H23B 0.9800 . ?
C23 H23C 0.9800 . ?
C24 H24A 0.9800 . ?
C24 H24B 0.9800 . ?
C24 H24C 0.9800 . ?
C25 H25 1.0000 . ?
C25 C26 1.520(5) . ?
C25 C27 1.525(5) . ?
C26 H26A 0.9800 . ?
C26 H26B 0.9800 . ?
C26 H26C 0.9800 . ?
C27 H27A 0.9800 . ?
C27 H27B 0.9800 . ?
C27 H27C 0.9800 . ?
C28 C29 1.378(4) . ?
C28 C33 1.399(4) . ?
C29 H29 0.9500 . ?
C29 C30 1.394(4) . ?
C30 H30 0.9500 . ?
C30 C31 1.377(5) . ?
C31 H31 0.9500 . ?
C31 C32 1.365(5) . ?
C32 H32 0.9500 . ?
C32 C33 1.388(4) . ?
C33 H33 0.9500 . ?
C34 H34A 0.9800 . ?
C34 H34B 0.9800 . ?
C34 H34C 0.9800 . ?
C35 H35A 0.9800 . ?
C35 H35B 0.9800 . ?
C35 H35C 0.9800 . ?
C36 H36A 0.9800 . ?
C36 H36B 0.9800 . ?
C36 H36C 0.9800 . ?
C37 H37A 0.9800 . ?
C37 H37B 0.9800 . ?
C37 H37C 0.9800 . ?
C38 H38A 0.9800 . ?
C38 H38B 0.9800 . ?
C38 H38C 0.9800 . ?
C39 H39A 0.9800 . ?
C39 H39B 0.9800 . ?
C39 H39C 0.9800 . ?

loop_
_geom_torsion_atom_site_label_1
_geom_torsion_atom_site_label_2
_geom_torsion_atom_site_label_3
_geom_torsion_atom_site_label_4
_geom_torsion
_geom_torsion_site_symmetry_1
_geom_torsion_site_symmetry_2
_geom_torsion_site_symmetry_3
_geom_torsion_site_symmetry_4
_geom_torsion_publ_flag
Cl1 V1 N4 Si1 100.48(12) . . . . ?
Cl1 V1 N4 Si2 -64.48(12) . . . . ?
Cl2 V1 N4 Si1 -127.96(11) . . . . ?
Cl2 V1 N4 Si2 67.08(12) . . . . ?
N1 N2 N3 C2 -0.1(2) . . . . ?
N1 N2 N3 C16 -174.90(18) . . . . ?
N1 C1 C2 N3 0.4(2) . . . . ?
N1 C1 C2 C3 -178.4(2) . . . . ?
N1 C1 C28 C29 48.1(4) . . . . ?
N1 C1 C28 C33 -131.5(3) . . . . ?
N1 C4 C5 C6 -178.0(2) . . . . ?
N1 C4 C5 C10 0.9(3) . . . . ?
N1 C4 C9 C8 177.4(2) . . . . ?
N1 C4 C9 C13 -1.9(4) . . . . ?
N2 N1 C1 C2 -0.5(3) . . . . ?
N2 N1 C1 C28 172.8(2) . . . . ?
N2 N1 C4 C5 83.7(3) . . . . ?
N2 N1 C4 C9 -95.8(3) . . . . ?
N2 N3 C2 C1 -0.1(2) . . . . ?
N2 N3 C2 C3 178.7(2) . . . . ?
N2 N3 C16 C17 -88.0(3) . . . . ?
N2 N3 C16 C21 92.8(2) . . . . ?
N3 C16 C17 C18 -177.98(19) . . . . ?
N3 C16 C17 C22 3.3(3) . . . . ?
N3 C16 C21 C20 177.8(2) . . . . ?
N3 C16 C21 C25 -5.3(3) . . . . ?
C1 N1 N2 N3 0.4(2) . . . . ?
C1 N1 C4 C5 -99.5(3) . . . . ?
C1 N1 C4 C9 81.0(3) . . . . ?
C1 C28 C29 C30 179.7(3) . . . . ?
C1 C28 C33 C32 179.4(2) . . . . ?
C2 N3 C16 C17 98.0(3) . . . . ?
C2 N3 C16 C21 -81.2(3) . . . . ?
C2 C1 C28 C29 -140.2(3) . . . . ?
C2 C1 C28 C33 40.2(4) . . . . ?
C3 V1 N4 Si1 -11.41(16) . . . . ?
C3 V1 N4 Si2 -176.37(12) . . . . ?
C4 N1 N2 N3 177.65(19) . . . . ?
C4 N1 C1 C2 -177.4(2) . . . . ?
C4 N1 C1 C28 -4.1(4) . . . . ?
C4 C5 C6 C7 0.2(4) . . . . ?
C4 C5 C10 C11 143.9(3) . . . . ?
C4 C5 C10 C12 -92.7(3) . . . . ?
C4 C9 C13 C14 -116.7(3) . . . . ?
C4 C9 C13 C15 117.5(3) . . . . ?
C5 C4 C9 C8 -2.1(4) . . . . ?
C5 C4 C9 C13 178.6(3) . . . . ?
C5 C6 C7 C8 -1.1(4) . . . . ?
C6 C5 C10 C11 -37.2(4) . . . . ?
C6 C5 C10 C12 86.1(3) . . . . ?
C6 C7 C8 C9 0.4(4) . . . . ?
C7 C8 C9 C4 1.1(4) . . . . ?
C7 C8 C9 C13 -179.6(3) . . . . ?
C8 C9 C13 C14 64.0(4) . . . . ?
C8 C9 C13 C15 -61.8(4) . . . . ?
C9 C4 C5 C6 1.4(4) . . . . ?
C9 C4 C5 C10 -179.7(2) . . . . ?
C10 C5 C6 C7 -178.7(2) . . . . ?
C16 N3 C2 C1 174.1(2) . . . . ?
C16 N3 C2 C3 -7.0(3) . . . . ?
C16 C17 C18 C19 0.1(3) . . . . ?
C16 C17 C22 C23 -124.1(3) . . . . ?
C16 C17 C22 C24 113.5(3) . . . . ?
C16 C21 C25 C26 129.5(3) . . . . ?
C16 C21 C25 C27 -105.8(3) . . . . ?
C17 C16 C21 C20 -1.3(4) . . . . ?
C17 C16 C21 C25 175.6(2) . . . . ?
C17 C18 C19 C20 -1.0(4) . . . . ?
C18 C17 C22 C23 57.2(3) . . . . ?
C18 C17 C22 C24 -65.1(3) . . . . ?
C18 C19 C20 C21 0.8(4) . . . . ?
C19 C20 C21 C16 0.3(4) . . . . ?
C19 C20 C21 C25 -176.6(3) . . . . ?
C20 C21 C25 C26 -53.8(4) . . . . ?
C20 C21 C25 C27 70.9(4) . . . . ?
C21 C16 C17 C18 1.1(3) . . . . ?
C21 C16 C17 C22 -177.6(2) . . . . ?
C22 C17 C18 C19 178.8(2) . . . . ?
C28 C1 C2 N3 -172.6(2) . . . . ?
C28 C1 C2 C3 8.7(4) . . . . ?
C28 C29 C30 C31 1.7(5) . . . . ?
C29 C28 C33 C32 -0.2(4) . . . . ?
C29 C30 C31 C32 -1.7(6) . . . . ?
C30 C31 C32 C33 0.8(5) . . . . ?
C31 C32 C33 C28 0.2(4) . . . . ?
C33 C28 C29 C30 -0.8(5) . . . . ?
C34 Si1 N4 V1 50.2(2) . . . . ?
C34 Si1 N4 Si2 -146.01(18) . . . . ?
C35 Si1 N4 V1 -73.41(18) . . . . ?
C35 Si1 N4 Si2 90.41(18) . . . . ?
C36 Si1 N4 V1 168.71(15) . . . . ?
C36 Si1 N4 Si2 -27.47(19) . . . . ?
C37 Si2 N4 V1 110.34(18) . . . . ?
C37 Si2 N4 Si1 -54.8(2) . . . . ?
C38 Si2 N4 V1 -128.64(16) . . . . ?
C38 Si2 N4 Si1 66.18(19) . . . . ?
C39 Si2 N4 V1 -10.4(2) . . . . ?
C39 Si2 N4 Si1 -175.6(2) . . . . ?

loop_
_exptl_oxdiff_crystal_face_indexfrac_h
_exptl_oxdiff_crystal_face_indexfrac_k
_exptl_oxdiff_crystal_face_indexfrac_l
_exptl_oxdiff_crystal_face_x
_exptl_oxdiff_crystal_face_y
_exptl_oxdiff_crystal_face_z
-0.0005 0.0008 -1.0002 0.0009 -0.0648 -0.0186
0.0005 -0.0008 1.0002 -0.0009 0.0648 0.0186
-0.0004 -0.9996 -0.0011 -0.0675 -0.0296 0.1005
0.9997 -0.9998 -0.0008 0.0175 -0.0122 0.1626
-0.9997 0.9998 0.0008 -0.0175 0.0122 -0.1626
-1.9998 -0.0006 0.9997 -0.1709 0.0298 -0.1057
-1.0001 -1.0004 0.9989 -0.1534 0.0177 0.0570
1.0001 1.0004 -0.9989 0.1534 -0.0177 -0.0570
1.9998 0.0006 -0.9997 0.1709 -0.0298 0.1057
-2.0002 -1.0002 0.9986 -0.2384 0.0002 -0.0052
